data_1545653
loop_
_publ_author_name
'Russell E. Morris'
'Jonathan J. Owen'
'Judith K. Stalick'
'Anthony K. Cheetham'

_publ_section_title
;
 Determination of Complex Structures from Powder Diffraction Data: The
 Crystal Structure of La3Ti5Al15O37
;
_journal_name_full 'Journal of Solid State Chemistry'
_journal_page_first 52
_journal_page_last 57
_journal_paper_doi 10.1006/jssc.1994.1198
_journal_volume 111
_journal_year 1994
_chemical_formula_sum 'Al15 La3 O37 Ti5'
_chemical_formula_weight 1652.75
_space_group_IT_number 9
_symmetry_cell_setting monoclinic
_symmetry_Int_Tables_number 9
_symmetry_space_group_name_Hall 'C -2yc'
_symmetry_space_group_name_H-M 'C 1 c 1'
_cell_angle_alpha 90.
_cell_angle_beta 98.569(2)
_cell_angle_gamma 90.
_cell_formula_units_Z 4
_cell_length_a 22.5655(3)
_cell_length_b 10.9863(2)
_cell_length_c 9.7189(1)
_cell_volume 2382.53(6)
_diffrn_ambient_temperature 293
_diffrn_radiation_probe x-ray
_diffrn_radiation_type synchrotron
_diffrn_radiation_wavelength 1.00000
_exptl_crystal_density_diffrn 4.608
_pd_proc_ls_prof_R_factor 0.0668
_pd_proc_ls_prof_wR_factor 0.0879
_refine_ls_R_Fsqd_factor 0.0669
_cod_data_source_file JSSC-1994-111-52-57.cif
_cod_data_source_block La3Ti5Al15O37
_cod_depositor_comments
;
Joint Rietveld refinement, synchrotron data combined with neutron data
at wavelength = 1.539 A
;
_cod_original_sg_symbol_H-M 'C c'
_cod_database_code 1545653

loop_
_symmetry_equiv_pos_site_id
_symmetry_equiv_pos_as_xyz
1 x,y,z
2 x,-y,1/2+z
3 1/2+x,1/2+y,z
4 1/2+x,1/2-y,1/2+z

loop_
_atom_site_label
_atom_site_type_symbol
_atom_site_thermal_displace_type
_atom_site_fract_x
_atom_site_fract_y
_atom_site_fract_z
_atom_site_occupancy
_atom_site_U_iso_or_equiv
_atom_site_calc_flag
_atom_site_refinement_flags
_atom_site_disorder_assembly
_atom_site_disorder_group
La1 La Uiso 0.47900 0.627(2) 0.41200 1.000 0.013(2) . . . .
La2 La Uiso 0.3586(10) 0.632(2) 0.047(3) 1.000 0.013(2) . . . .
La3 La Uiso 0.7716(12) 0.116(2) 0.672(4) 1.000 0.013(2) . . . .
Ti1 Ti Uiso 0.5130(18) 0.882(4) 0.632(4) 1.000 0.020(3) . . . .
Ti2 Ti Uiso 0.422(3) 0.395(5) 0.254(6) 1.000 0.020(3) . . . .
Ti3 Ti Uiso 0.308(3) 0.647(7) 0.341(7) 1.000 0.020(3) . . . .
Ti4 Ti Uiso 0.128(4) 0.745(8) 0.366(7) 1.000 0.020(3) . . . .
Ti5 Ti Uiso 0.629(3) 0.982(7) 0.863(8) 1.000 0.020(3) . . . .
Al1 Al Uiso 0.617(2) 0.900(4) 0.623(5) 1.000 0.0070(10) . . . .
Al2 Al Uiso 0.0279(19) 0.763(3) 0.327(4) 1.000 0.0070(10) . . . .
Al3 Al Uiso 0.3840(17) 0.875(4) 0.378(4) 1.000 0.0070(10) . . . .
Al4 Al Uiso 0.4193(19) 0.898(3) 0.690(4) 1.000 0.0070(10) . . . .
Al5 Al Uiso 0.3305(17) 1.010(4) 0.615(4) 1.000 0.0070(10) . . . .
Al6 Al Uiso 0.527(2) 0.989(5) 0.837(5) 1.000 0.0070(10) . . . .
Al7 Al Uiso 0.4490(15) 0.882(4) 0.059(4) 1.000 0.0070(10) . . . .
Al8 Al Uiso 0.1957(18) 0.121(5) 0.151(5) 1.000 0.0070(10) . . . .
Al9 Al Uiso 0.2274(16) 0.756(3) 0.060(4) 1.000 0.0070(10) . . . .
Al10 Al Uiso 0.0282(17) 0.111(4) 0.077(4) 1.000 0.0070(10) . . . .
Al11 Al Uiso 0.3123(18) 0.135(4) 0.341(4) 1.000 0.0070(10) . . . .
Al12 Al Uiso 0.1935(16) 0.023(3) 0.404(4) 1.000 0.0070(10) . . . .
Al13 Al Uiso 0.1226(17) 0.364(3) 0.140(4) 1.000 0.0070(10) . . . .
Al14 Al Uiso 0.1003(15) 0.857(3) 0.103(4) 1.000 0.0070(10) . . . .
Al15 Al Uiso 0.120(2) 0.245(6) 0.343(6) 1.000 0.0070(10) . . . .
O1 O Uiso 0.4703(16) 0.993(3) 0.663(4) 1.000 0.0080(10) . . . .
O2 O Uiso 0.4611(12) 0.877(3) 0.402(3) 1.000 0.0080(10) . . . .
O3 O Uiso 0.5702(12) 0.880(2) 0.763(3) 1.000 0.0080(10) . . . .
O4 O Uiso 0.5661(15) 1.001(3) 0.522(4) 1.000 0.0080(10) . . . .
O5 O Uiso 0.5669(15) 0.750(2) 0.528(3) 1.000 0.0080(10) . . . .
O6 O Uiso 0.4748(17) 0.753(3) 0.665(4) 1.000 0.0080(10) . . . .
O7 O Uiso 0.3643(12) -0.007(3) 0.269(3) 1.000 0.0080(10) . . . .
O8 O Uiso 0.4678(12) 0.361(2) 0.407(3) 1.000 0.0080(10) . . . .
O9 O Uiso 0.3737(13) 0.499(2) -0.201(3) 1.000 0.0080(10) . . . .
O10 O Uiso 0.3698(15) 0.634(3) 0.544(4) 1.000 0.0080(10) . . . .
O11 O Uiso 0.3736(15) 0.234(3) 0.296(3) 1.000 0.0080(10) . . . .
O12 O Uiso 0.4737(14) 0.503(2) 0.153(3) 1.000 0.0080(10) . . . .
O13 O Uiso 0.3740(14) 0.881(2) 0.541(3) 1.000 0.0080(10) . . . .
O14 O Uiso 0.3703(12) 0.747(2) 0.273(3) 1.000 0.0080(10) . . . .
O15 O Uiso 0.3681(16) 0.867(2) 0.012(3) 1.000 0.0080(10) . . . .
O16 O Uiso 0.4708(14) 0.875(2) -0.112(4) 1.000 0.0080(10) . . . .
O17 O Uiso 0.4708(15) 0.732(2) 0.111(3) 1.000 0.0080(10) . . . .
O18 O Uiso 0.5774(15) 0.122(3) 0.761(3) 1.000 0.0080(10) . . . .
O19 O Uiso 0.2749(17) 0.755(3) 0.425(4) 1.000 0.0080(10) . . . .
O20 O Uiso 0.2817(13) 0.624(3) 0.167(4) 1.000 0.0080(10) . . . .
O21 O Uiso 0.2776(14) 0.487(2) 0.421(3) 1.000 0.0080(10) . . . .
O22 O Uiso 0.2689(15) 0.006(3) 0.413(4) 1.000 0.0080(10) . . . .
O23 O Uiso 0.2733(14) 0.133(3) 0.664(4) 1.000 0.0080(10) . . . .
O24 O Uiso 0.2742(14) 0.876(2) 0.667(4) 1.000 0.0080(10) . . . .
O25 O Uiso 0.0711(13) 0.131(3) 0.283(3) 1.000 0.0080(10) . . . .
O26 O Uiso 0.0694(16) 0.244(3) 0.026(4) 1.000 0.0080(10) . . . .
O27 O Uiso 0.0721(13) -0.003(2) 0.008(3) 1.000 0.0080(10) . . . .
O28 O Uiso 0.1769(13) 0.507(3) 0.210(3) 1.000 0.0080(10) . . . .
O29 O Uiso 0.1739(17) 0.412(2) 0.464(4) 1.000 0.0080(10) . . . .
O30 O Uiso 0.1720(15) 0.251(2) 0.229(3) 1.000 0.0080(10) . . . .
O31 O Uiso 0.2720(14) 0.253(2) 0.425(3) 1.000 0.0080(10) . . . .
O32 O Uiso 0.1733(15) 0.626(3) 0.452(3) 1.000 0.0080(10) . . . .
O33 O Uiso 0.1731(14) -0.011(2) 0.227(3) 1.000 0.0080(10) . . . .
O34 O Uiso 0.1689(13) 0.142(2) 0.480(3) 1.000 0.0080(10) . . . .
O35 O Uiso 0.1737(14) 0.116(2) -0.033(3) 1.000 0.0080(10) . . . .
O36 O Uiso 0.1739(15) 0.760(3) 0.226(4) 1.000 0.0080(10) . . . .
O37 O Uiso 0.0780(15) 0.866(2) 0.281(3) 1.000 0.0080(10) . . . .

loop_
_geom_angle_atom_site_label_1
_geom_angle_atom_site_label_2
_geom_angle_atom_site_label_3
_geom_angle
_geom_angle_site_symmetry_1
_geom_angle_site_symmetry_2
_geom_angle_site_symmetry_3
_geom_angle_publ_flag
Ti2 La1 O2 137.5(13) . . . yes
Ti2 La1 O5 152.6(15) . . . yes
Ti2 La1 O6 138.9(14) . . . yes
Ti2 La1 O8 32.6(12) . . . yes
Ti2 La1 O10 85.8(14) . . . yes
Ti2 La1 O12 38.9(13) . . . yes
Ti2 La1 O14 83.5(13) . . . yes
Ti2 La1 O9 32.6(13) . . 2_565 yes
Ti2 La1 O12 85.9(13) . . 2_565 yes
Ti2 La1 O25 94.4(15) . . 3_555 yes
Ti2 La1 Al10 70.6(14) . . 4_555 yes
O2 La1 O5 65.6(10) . . . yes
O2 La1 O6 61.6(10) . . . yes
O2 La1 O8 166.8(8) . . . yes
O2 La1 O10 82.1(9) . . . yes
O2 La1 O12 117.1(9) . . . yes
O2 La1 O14 55.4(8) . . . yes
O2 La1 O9 111.0(8) . . 2_565 yes
O2 La1 O12 121.1(9) . . 2_565 yes
O2 La1 O25 95.1(11) . . 3_555 yes
Al10 La1 O2 150.4(10) 4_555 . . yes
O5 La1 O6 58.4(11) . . . yes
O5 La1 O8 127.0(9) . . . yes
O5 La1 O10 116.4(11) . . . yes
O5 La1 O12 125.3(9) . . . yes
O5 La1 O14 120.9(11) . . . yes
O5 La1 O9 174.3(10) . . 2_565 yes
O5 La1 O12 91.6(9) . . 2_565 yes
O5 La1 O25 64.7(10) . . 3_555 yes
Al10 La1 O5 91.3(9) 4_555 . . yes
O6 La1 O8 119.1(10) . . . yes
O6 La1 O10 58.1(11) . . . yes
O6 La1 O12 175.7(10) . . . yes
O6 La1 O14 92.7(10) . . . yes
O6 La1 O9 116.1(10) . . 2_565 yes
O6 La1 O12 60.4(9) . . 2_565 yes
O6 La1 O25 123.1(11) . . 3_555 yes
Al10 La1 O6 91.1(10) 4_555 . . yes
O8 La1 O10 87.6(9) . . . yes
O8 La1 O12 61.1(8) . . . yes
O8 La1 O14 112.1(8) . . . yes
O8 La1 O9 56.2(8) . . 2_565 yes
O8 La1 O12 59.0(8) . . 2_565 yes
O8 La1 O25 94.7(10) . . 3_555 yes
Al10 La1 O8 38.0(9) 4_555 . . yes
O10 La1 O12 118.0(10) . . . yes
O10 La1 O14 59.5(9) . . . yes
O9 La1 O10 58.1(9) 2_565 . . yes
O10 La1 O12 59.9(10) . . 2_565 yes
O10 La1 O25 176.0(11) . . 3_555 yes
Al10 La1 O10 93.1(10) 4_555 . . yes
O12 La1 O14 83.4(8) . . . yes
O9 La1 O12 60.1(9) 2_565 . . yes
O12 La1 O12 120.1(10) . . 2_565 yes
O12 La1 O25 60.7(9) . . 3_555 yes
Al10 La1 O12 91.0(10) 4_555 . . yes
O9 La1 O14 56.0(7) 2_565 . . yes
O12 La1 O14 119.0(9) 2_565 . . yes
O14 La1 O25 116.6(9) . . 3_555 yes
Al10 La1 O14 143.9(10) 4_555 . . yes
O9 La1 O12 86.5(9) 2_565 . 2_565 yes
O9 La1 O25 120.8(10) 2_565 . 3_555 yes
Al10 La1 O9 90.4(10) 4_555 . 2_565 yes
O12 La1 O25 124.1(10) 2_565 . 3_555 yes
Al10 La1 O12 37.1(9) 4_555 . 2_565 yes
Al10 La1 O25 90.8(11) 4_555 . 3_555 yes
Ti3 La2 O9 150.0(16) . . . yes
Ti3 La2 O14 37.6(15) . . . yes
Ti3 La2 O15 96.4(17) . . . yes
Ti3 La2 O17 102.4(16) . . . yes
Ti3 La2 O20 30.3(16) . . . yes
Ti3 La2 O10 95.8(17) . . 2_564 yes
Ti3 La2 O11 144.5(17) . . 2_564 yes
Ti3 La2 O21 97.8(16) . . 2_564 yes
Ti3 La2 O31 92.3(16) . . 2_564 yes
Ti3 La2 O9 43.1(15) . . 2_565 yes
La3 La2 Ti3 57.9(15) 4_454 . . yes
O9 La2 O14 167.3(13) . . . yes
O9 La2 O15 111.7(12) . . . yes
O9 La2 O17 99.9(11) . . . yes
O9 La2 O20 128.0(14) . . . yes
O9 La2 O10 57.7(10) . . 2_564 yes
O9 La2 O11 60.8(10) . . 2_564 yes
O9 La2 O21 58.6(11) . . 2_564 yes
O9 La2 O31 92.4(12) . . 2_564 yes
O9 La2 O9 117.2(10) . . 2_565 yes
La3 La2 O9 92.1(9) 4_454 . . yes
O14 La2 O15 67.5(10) . . . yes
O14 La2 O17 68.1(11) . . . yes
O14 La2 O20 63.4(13) . . . yes
O10 La2 O14 120.8(14) 2_564 . . yes
O11 La2 O14 117.9(12) 2_564 . . yes
O14 La2 O21 133.3(14) . . 2_564 yes
O14 La2 O31 97.7(12) . . 2_564 yes
O9 La2 O14 60.7(10) 2_565 . . yes
La3 La2 O14 94.3(11) 4_454 . . yes
O15 La2 O17 62.9(11) . . . yes
O15 La2 O20 101.1(14) . . . yes
O10 La2 O15 166.5(15) 2_564 . . yes
O11 La2 O15 51.0(10) 2_564 . . yes
O15 La2 O21 122.4(14) . . 2_564 yes
O15 La2 O31 60.6(11) . . 2_564 yes
O9 La2 O15 127.8(13) 2_565 . . yes
La3 La2 O15 146.5(12) 4_454 . . yes
O17 La2 O20 131.3(16) . . . yes
O10 La2 O17 108.9(11) 2_564 . . yes
O11 La2 O17 76.7(11) 2_564 . . yes
O17 La2 O21 158.5(15) . . 2_564 yes
O17 La2 O31 122.7(12) . . 2_564 yes
O9 La2 O17 91.0(11) 2_565 . . yes
La3 La2 O17 138.0(12) 4_454 . . yes
O10 La2 O20 92.3(13) 2_564 . . yes
O11 La2 O20 130.9(15) 2_564 . . yes
O20 La2 O21 69.9(13) . . 2_564 yes
O20 La2 O31 69.6(13) . . 2_564 yes
O9 La2 O20 61.8(13) 2_565 . . yes
La3 La2 O20 45.7(10) 4_454 . . yes
O10 La2 O11 118.3(13) 2_564 . 2_564 yes
O10 La2 O21 61.2(10) 2_564 . 2_564 yes
O10 La2 O31 124.5(13) 2_564 . 2_564 yes
O9 La2 O10 60.2(10) 2_565 . 2_564 yes
La3 La2 O10 46.8(9) 4_454 . 2_564 yes
O11 La2 O21 91.3(13) 2_564 . 2_564 yes
O11 La2 O31 61.5(11) 2_564 . 2_564 yes
O9 La2 O11 166.5(13) 2_565 . 2_564 yes
La3 La2 O11 142.0(12) 4_454 . 2_564 yes
O21 La2 O31 63.4(10) 2_564 . 2_564 yes
O9 La2 O21 98.7(11) 2_565 . 2_564 yes
La3 La2 O21 50.7(10) 4_454 . 2_564 yes
O9 La2 O31 131.4(13) 2_565 . 2_564 yes
La3 La2 O31 96.6(10) 4_454 . 2_564 yes
La3 La2 O9 48.4(9) 4_454 . 2_565 yes
O10 La3 O19 56.5(13) 3_545 . 3_545 yes
O10 La3 O21 59.7(12) 3_545 . 3_545 yes
O10 La3 O24 84.2(12) 3_545 . 3_545 yes
O10 La3 O32 104.6(16) 3_545 . 3_545 yes
O9 La3 O10 63.6(11) 3_546 . 3_545 yes
La2 La3 O10 52.2(9) 4_555 . 3_545 yes
O10 La3 O11 60.2(11) 3_545 . 4_555 yes
O10 La3 O20 89.2(13) 3_545 . 4_555 yes
O19 La3 O21 62.3(12) 3_545 . 3_545 yes
O19 La3 O24 56.5(12) 3_545 . 3_545 yes
O19 La3 O32 57.5(12) 3_545 . 3_545 yes
O9 La3 O19 120.1(14) 3_546 . 3_545 yes
La2 La3 O19 92.1(12) 4_555 . 3_545 yes
O11 La3 O19 85.9(12) 4_555 . 3_545 yes
O19 La3 O20 120.3(17) 3_545 . 4_555 yes
O21 La3 O24 118.7(15) 3_545 . 3_545 yes
O21 La3 O32 60.4(12) 3_545 . 3_545 yes
O9 La3 O21 90.4(11) 3_546 . 3_545 yes
La2 La3 O21 41.3(8) 4_555 . 3_545 yes
O11 La3 O21 119.8(13) 4_555 . 3_545 yes
O20 La3 O21 58.2(11) 4_555 . 3_545 yes
O24 La3 O32 88.0(13) 3_545 . 3_545 yes
O9 La3 O24 117.3(13) 3_546 . 3_545 yes
La2 La3 O24 136.3(13) 4_555 . 3_545 yes
O11 La3 O24 55.2(10) 4_555 . 3_545 yes
O20 La3 O24 173.3(16) 4_555 . 3_545 yes
O9 La3 O32 149.0(14) 3_546 . 3_545 yes
La2 La3 O32 100.1(12) 4_555 . 3_545 yes
O11 La3 O32 139.6(13) 4_555 . 3_545 yes
O20 La3 O32 94.8(14) 4_555 . 3_545 yes
La2 La3 O9 49.4(8) 4_555 . 3_546 yes
O9 La3 O11 62.0(10) 3_546 . 4_555 yes
O9 La3 O20 58.2(10) 3_546 . 4_555 yes
La2 La3 O11 97.3(10) 4_555 . 4_555 yes
La2 La3 O20 37.1(9) 4_555 . 4_555 yes
O11 La3 O20 120.1(14) 4_555 . 4_555 yes
Al1 Ti1 Al4 165(2) . . . yes
Al1 Ti1 Al6 89(2) . . . yes
Al1 Ti1 O1 125(3) . . . yes
Al1 Ti1 O2 109(2) . . . yes
Al1 Ti1 O3 51.2(19) . . . yes
Al1 Ti1 O4 46.1(17) . . . yes
Al1 Ti1 O5 55.1(17) . . . yes
Al1 Ti1 O6 127(3) . . . yes
Al4 Ti1 Al6 76.0(19) . . . yes
Al4 Ti1 O1 44.8(18) . . . yes
Al4 Ti1 O2 83.6(18) . . . yes
Al4 Ti1 O3 117(2) . . . yes
Al4 Ti1 O4 133(2) . . . yes
Al4 Ti1 O5 139(2) . . . yes
Al4 Ti1 O6 60.4(19) . . . yes
Al6 Ti1 O1 57(2) . . . yes
Al6 Ti1 O2 145(2) . . . yes
Al6 Ti1 O3 49.8(18) . . . yes
Al6 Ti1 O4 96(2) . . . yes
Al6 Ti1 O5 136(2) . . . yes
Al6 Ti1 O6 106(3) . . . yes
O1 Ti1 O2 88(2) . . . yes
O1 Ti1 O3 106(3) . . . yes
O1 Ti1 O4 92(3) . . . yes
O1 Ti1 O5 164(3) . . . yes
O1 Ti1 O6 105(3) . . . yes
O2 Ti1 O3 160(3) . . . yes
O2 Ti1 O4 77.3(17) . . . yes
O2 Ti1 O5 77.5(16) . . . yes
O2 Ti1 O6 88(2) . . . yes
O3 Ti1 O4 88(2) . . . yes
O3 Ti1 O5 86(2) . . . yes
O3 Ti1 O6 102(3) . . . yes
O4 Ti1 O5 77.8(17) . . . yes
O4 Ti1 O6 158(3) . . . yes
O5 Ti1 O6 83(2) . . . yes
La1 Ti2 O8 67(2) . . . yes
La1 Ti2 O11 139(3) . . . yes
La1 Ti2 O12 62.5(17) . . . yes
La1 Ti2 O6 125(3) . . 2_564 yes
La1 Ti2 O10 133(2) . . 2_564 yes
La1 Ti2 O9 63.1(19) . . 2_565 yes
La1 Ti2 Al2 91.4(19) . . 3_545 yes
O8 Ti2 O11 85(3) . . . yes
O8 Ti2 O12 103(3) . . . yes
O6 Ti2 O8 84(3) 2_564 . . yes
O8 Ti2 O10 159(3) . . 2_564 yes
O8 Ti2 O9 105(3) . . 2_565 yes
Al2 Ti2 O8 44.5(19) 3_545 . . yes
O11 Ti2 O12 157(3) . . . yes
O6 Ti2 O11 78(2) 2_564 . . yes
O10 Ti2 O11 81(2) 2_564 . . yes
O9 Ti2 O11 99(3) 2_565 . . yes
Al2 Ti2 O11 88(2) 3_545 . . yes
O6 Ti2 O12 82(3) 2_564 . . yes
O10 Ti2 O12 85(2) 2_564 . . yes
O9 Ti2 O12 99(3) 2_565 . . yes
Al2 Ti2 O12 84(3) 3_545 . . yes
O6 Ti2 O10 78(2) 2_564 . 2_564 yes
O6 Ti2 O9 171(4) 2_564 . 2_565 yes
Al2 Ti2 O6 41.0(16) 3_545 . 2_564 yes
O9 Ti2 O10 94(3) 2_565 . 2_564 yes
Al2 Ti2 O10 118(3) 3_545 . 2_564 yes
Al2 Ti2 O9 148(3) 3_545 . 2_565 yes
La2 Ti3 O10 121(3) . . . yes
La2 Ti3 O14 51.0(18) . . . yes
La2 Ti3 O19 135(4) . . . yes
La2 Ti3 O20 40.7(19) . . . yes
La2 Ti3 O21 118(3) . . . yes
La2 Ti3 O9 58.4(17) . . 2_565 yes
O10 Ti3 O14 87(3) . . . yes
O10 Ti3 O19 83(3) . . . yes
O10 Ti3 O20 159(4) . . . yes
O10 Ti3 O21 79(3) . . . yes
O9 Ti3 O10 77(3) 2_565 . . yes
O14 Ti3 O19 99(4) . . . yes
O14 Ti3 O20 85(3) . . . yes
O14 Ti3 O21 153(4) . . . yes
O9 Ti3 O14 79(3) 2_565 . . yes
O19 Ti3 O20 118(4) . . . yes
O19 Ti3 O21 103(4) . . . yes
O9 Ti3 O19 160(4) 2_565 . . yes
O20 Ti3 O21 99(4) . . . yes
O9 Ti3 O20 82(3) 2_565 . . yes
O9 Ti3 O21 75(3) 2_565 . . yes
Al2 Ti4 O32 129(5) . . . yes
Al2 Ti4 O36 122(4) . . . yes
Al2 Ti4 O37 48(2) . . . yes
Al2 Ti4 O26 54(2) . . 2_565 yes
Al2 Ti4 O35 116(4) . . 2_565 yes
Ti5 Ti4 Al2 96(4) 4_464 . . yes
Al2 Ti4 O3 55(2) . . 4_464 yes
O32 Ti4 O36 94(4) . . . yes
O32 Ti4 O37 177(6) . . . yes
O26 Ti4 O32 94(3) 2_565 . . yes
O32 Ti4 O35 97(4) . . 2_565 yes
Ti5 Ti4 O32 43(3) 4_464 . . yes
O3 Ti4 O32 91(4) 4_464 . . yes
O36 Ti4 O37 89(3) . . . yes
O26 Ti4 O36 171(5) 2_565 . . yes
O35 Ti4 O36 89(4) 2_565 . . yes
Ti5 Ti4 O36 94(4) 4_464 . . yes
O3 Ti4 O36 95(3) 4_464 . . yes
O26 Ti4 O37 83(4) 2_565 . . yes
O35 Ti4 O37 85(4) 2_565 . . yes
Ti5 Ti4 O37 136(5) 4_464 . . yes
O3 Ti4 O37 88(4) 4_464 . . yes
O26 Ti4 O35 86(3) 2_565 . 2_565 yes
Ti5 Ti4 O26 94(4) 4_464 . 2_565 yes
O3 Ti4 O26 89(4) 4_464 . 2_565 yes
Ti5 Ti4 O35 140(4) 4_464 . 2_565 yes
O3 Ti4 O35 171(5) 4_464 . 2_565 yes
Ti5 Ti4 O3 48(3) 4_464 . 4_464 yes
Al1 Ti5 Al6 87(3) . . . yes
Al1 Ti5 O3 48(2) . . . yes
Al1 Ti5 O18 81(3) . . 1_565 yes
Al1 Ti5 O4 133(3) . . 2_575 yes
Ti4 Ti5 Al1 69(3) 4_565 . . yes
Al1 Ti5 Al13 60(2) . . 4_565 yes
Al1 Ti5 O28 46(2) . . 4_565 yes
Al1 Ti5 O29 138(4) . . 4_565 yes
Al6 Ti5 O3 49(2) . . . yes
Al6 Ti5 O18 56(2) . . 1_565 yes
Al6 Ti5 O4 49(2) . . 2_575 yes
Ti4 Ti5 Al6 91(4) 4_565 . . yes
Al6 Ti5 Al13 88(3) . . 4_565 yes
Al6 Ti5 O28 125(4) . . 4_565 yes
Al6 Ti5 O29 122(4) . . 4_565 yes
O3 Ti5 O18 84(3) . . 1_565 yes
O3 Ti5 O4 86(3) . . 2_575 yes
Ti4 Ti5 O3 54(3) 4_565 . . yes
Al13 Ti5 O3 91(3) 4_565 . . yes
O3 Ti5 O28 94(4) . . 4_565 yes
O3 Ti5 O29 171(4) . . 4_565 yes
O4 Ti5 O18 84(3) 2_575 . 1_565 yes
Ti4 Ti5 O18 137(4) 4_565 . 1_565 yes
Al13 Ti5 O18 37.7(17) 4_565 . 1_565 yes
O18 Ti5 O28 86(3) 1_565 . 4_565 yes
O18 Ti5 O29 91(4) 1_565 . 4_565 yes
Ti4 Ti5 O4 94(3) 4_565 . 2_575 yes
Al13 Ti5 O4 122(3) 4_565 . 2_575 yes
O4 Ti5 O28 170(4) 2_575 . 4_565 yes
O4 Ti5 O29 86(3) 2_575 . 4_565 yes
Ti4 Ti5 Al13 129(3) 4_565 . 4_565 yes
Ti4 Ti5 O28 94(4) 4_565 . 4_565 yes
Ti4 Ti5 O29 132(4) 4_565 . 4_565 yes
Al13 Ti5 O28 48(2) 4_565 . 4_565 yes
Al13 Ti5 O29 90(3) 4_565 . 4_565 yes
O28 Ti5 O29 93(4) 4_565 . 4_565 yes
Ti1 Al1 Ti5 88(2) . . . yes
Ti1 Al1 O3 44.6(16) . . . yes
Ti1 Al1 O4 61(2) . . . yes
Ti1 Al1 O5 59.1(18) . . . yes
Ti1 Al1 O29 137(3) . . 3_555 yes
Ti1 Al1 Al13 97(2) . . 4_565 yes
Ti1 Al1 O28 135(3) . . 4_565 yes
Ti1 Al1 O36 114(2) . . 4_565 yes
Ti5 Al1 O3 49(2) . . . yes
Ti5 Al1 O4 105(3) . . . yes
Ti5 Al1 O5 132(3) . . . yes
Ti5 Al1 O29 131(3) . . 3_555 yes
Ti5 Al1 Al13 65(2) . . 4_565 yes
Ti5 Al1 O28 52(2) . . 4_565 yes
Ti5 Al1 O36 84(2) . . 4_565 yes
O3 Al1 O4 95(3) . . . yes
O3 Al1 O5 84(2) . . . yes
O3 Al1 O29 176(3) . . 3_555 yes
Al13 Al1 O3 96(2) 4_565 . . yes
O3 Al1 O28 101(3) . . 4_565 yes
O3 Al1 O36 86(2) . . 4_565 yes
O4 Al1 O5 89(2) . . . yes
O4 Al1 O29 88(2) . . 3_555 yes
Al13 Al1 O4 55.6(18) 4_565 . . yes
O4 Al1 O28 106(3) . . 4_565 yes
O4 Al1 O36 169(3) . . 4_565 yes
O5 Al1 O29 94(2) . . 3_555 yes
Al13 Al1 O5 145(2) 4_565 . . yes
O5 Al1 O28 163(3) . . 4_565 yes
O5 Al1 O36 79.9(18) . . 4_565 yes
Al13 Al1 O29 87.5(18) 4_565 . 3_555 yes
O28 Al1 O29 79(2) 4_565 . 3_555 yes
O29 Al1 O36 90(2) 3_555 . 4_565 yes
Al13 Al1 O28 51.6(17) 4_565 . 4_565 yes
Al13 Al1 O36 135(2) 4_565 . 4_565 yes
O28 Al1 O36 84(2) 4_565 . 4_565 yes
Ti4 Al2 O37 54(3) . . . yes
Ti4 Al2 O26 62(2) . . 2_565 yes
Ti2 Al2 Ti4 153(3) 3_455 . . yes
Ti4 Al2 O8 136(3) . . 3_455 yes
Ti1 Al2 Ti4 95(3) 4_464 . . yes
Ti4 Al2 O3 58(3) . . 4_464 yes
Ti4 Al2 O6 130(3) . . 4_464 yes
Ti4 Al2 O16 122(3) . . 4_465 yes
O26 Al2 O37 93(2) 2_565 . . yes
Ti2 Al2 O37 100(2) 3_455 . . yes
O8 Al2 O37 105(2) 3_455 . . yes
Ti1 Al2 O37 104(2) 4_464 . . yes
O3 Al2 O37 94(2) 4_464 . . yes
O6 Al2 O37 102(2) 4_464 . . yes
O16 Al2 O37 176(3) 4_465 . . yes
Ti2 Al2 O26 121(2) 3_455 . 2_565 yes
O8 Al2 O26 84(2) 3_455 . 2_565 yes
Ti1 Al2 O26 135(2) 4_464 . 2_565 yes
O3 Al2 O26 95(2) 4_464 . 2_565 yes
O6 Al2 O26 165(3) 4_464 . 2_565 yes
O16 Al2 O26 85(2) 4_465 . 2_565 yes
Ti2 Al2 O8 37.6(16) 3_455 . 3_455 yes
Ti1 Al2 Ti2 97(2) 4_464 . 3_455 yes
Ti2 Al2 O3 140(2) 3_455 . 4_464 yes
Ti2 Al2 O6 53.8(19) 3_455 . 4_464 yes
Ti2 Al2 O16 85(2) 3_455 . 4_465 yes
Ti1 Al2 O8 129(2) 4_464 . 3_455 yes
O3 Al2 O8 161(2) 4_464 . 3_455 yes
O6 Al2 O8 90(2) 4_464 . 3_455 yes
O8 Al2 O16 78.4(18) 3_455 . 4_465 yes
Ti1 Al2 O3 42.6(14) 4_464 . 4_464 yes
Ti1 Al2 O6 44.1(17) 4_464 . 4_464 yes
Ti1 Al2 O16 74.6(17) 4_464 . 4_465 yes
O3 Al2 O6 87(2) 4_464 . 4_464 yes
O3 Al2 O16 82.1(16) 4_464 . 4_465 yes
O6 Al2 O16 80(2) 4_464 . 4_465 yes
O2 Al3 O13 99(2) . . . yes
O2 Al3 O14 100(3) . . . yes
O2 Al3 O7 104(3) . . 1_565 yes
O13 Al3 O14 124(3) . . . yes
O7 Al3 O13 121(3) 1_565 . . yes
O7 Al3 O14 104(2) 1_565 . . yes
Ti1 Al4 Al5 138(2) . . . yes
Ti1 Al4 O1 45(2) . . . yes
Ti1 Al4 O6 46.2(17) . . . yes
Ti1 Al4 O13 105(2) . . . yes
Ti1 Al4 O16 79.1(19) . . 1_556 yes
Ti1 Al4 O7 144(2) . . 2_565 yes
Ti1 Al4 O11 127(2) . . 2_565 yes
Al5 Al4 O1 102(2) . . . yes
Al5 Al4 O6 150(2) . . . yes
Al5 Al4 O13 53.6(18) . . . yes
Al5 Al4 O16 132(2) . . 1_556 yes
Al5 Al4 O7 41.3(15) . . 2_565 yes
Al5 Al4 O11 93(2) . . 2_565 yes
O1 Al4 O6 91(3) . . . yes
O1 Al4 O13 107(3) . . . yes
O1 Al4 O16 85(2) . . 1_556 yes
O1 Al4 O7 100(2) . . 2_565 yes
O1 Al4 O11 159(3) . . 2_565 yes
O6 Al4 O13 97(2) . . . yes
O6 Al4 O16 75.7(18) . . 1_556 yes
O6 Al4 O7 162(3) . . 2_565 yes
O6 Al4 O11 83.0(18) . . 2_565 yes
O13 Al4 O16 166(2) . . 1_556 yes
O7 Al4 O13 94(2) 2_565 . . yes
O11 Al4 O13 94(2) 2_565 . . yes
O7 Al4 O16 90.6(19) 2_565 . 1_556 yes
O11 Al4 O16 73.6(17) 2_565 . 1_556 yes
O7 Al4 O11 81(2) 2_565 . 2_565 yes
Al4 Al5 O13 43.8(15) . . . yes
Al4 Al5 O24 95(2) . . . yes
Al4 Al5 O22 130(2) . . 1_565 yes
Al4 Al5 O23 146(2) . . 1_565 yes
Al4 Al5 O7 55.3(19) . . 2_565 yes
Al4 Al5 O15 96(2) . . 2_575 yes
O13 Al5 O24 86(2) . . . yes
O13 Al5 O22 87(2) . . 1_565 yes
O13 Al5 O23 169(3) . . 1_565 yes
O7 Al5 O13 98(2) 2_565 . . yes
O13 Al5 O15 92(2) . . 2_575 yes
O22 Al5 O24 83(2) 1_565 . . yes
O23 Al5 O24 89(2) 1_565 . . yes
O7 Al5 O24 89(2) 2_565 . . yes
O15 Al5 O24 163(3) 2_575 . . yes
O22 Al5 O23 83(2) 1_565 . 1_565 yes
O7 Al5 O22 170(3) 2_565 . 1_565 yes
O15 Al5 O22 79.8(19) 2_575 . 1_565 yes
O7 Al5 O23 92(2) 2_565 . 1_565 yes
O15 Al5 O23 90(2) 2_575 . 1_565 yes
O7 Al5 O15 108(3) 2_565 . 2_575 yes
Ti1 Al6 Ti5 95(3) . . . yes
Ti1 Al6 O1 43.6(18) . . . yes
Ti1 Al6 O3 46.4(18) . . . yes
Ti1 Al6 O16 83(2) . . 1_556 yes
Ti1 Al6 O18 94(2) . . 1_565 yes
Ti1 Al6 O2 125(2) . . 2_575 yes
Ti1 Al6 O4 147(3) . . 2_575 yes
Ti5 Al6 O1 128(3) . . . yes
Ti5 Al6 O3 54(2) . . . yes
Ti5 Al6 O16 131(3) . . 1_556 yes
Ti5 Al6 O18 57(2) . . 1_565 yes
Ti5 Al6 O2 134(3) . . 2_575 yes
Ti5 Al6 O4 65(3) . . 2_575 yes
O1 Al6 O3 90(3) . . . yes
O1 Al6 O16 82(2) . . 1_556 yes
O1 Al6 O18 90(2) . . 1_565 yes
O1 Al6 O2 82(2) . . 2_575 yes
O1 Al6 O4 167(3) . . 2_575 yes
O3 Al6 O16 95(3) . . 1_556 yes
O3 Al6 O18 88(2) . . 1_565 yes
O2 Al6 O3 171(3) 2_575 . . yes
O3 Al6 O4 103(3) . . 2_575 yes
O16 Al6 O18 172(3) 1_556 . 1_565 yes
O2 Al6 O16 82(2) 2_575 . 1_556 yes
O4 Al6 O16 92(3) 2_575 . 1_556 yes
O2 Al6 O18 93(2) 2_575 . 1_565 yes
O4 Al6 O18 96(2) 2_575 . 1_565 yes
O2 Al6 O4 86(2) 2_575 . 2_575 yes
O15 Al7 O16 100(2) . . . yes
O15 Al7 O17 102(2) . . . yes
O1 Al7 O15 114(3) 2_574 . . yes
O16 Al7 O17 97(2) . . . yes
O1 Al7 O16 119(3) 2_574 . . yes
O1 Al7 O17 122(3) 2_574 . . yes
Al12 Al8 O30 83(2) . . . yes
Al12 Al8 O33 39.8(16) . . . yes
Al12 Al8 O35 150(3) . . . yes
Al12 Al8 O24 95(2) . . 2_564 yes
O30 Al8 O33 112(3) . . . yes
O30 Al8 O35 114(3) . . . yes
O24 Al8 O30 109(3) 2_564 . . yes
O33 Al8 O35 110(3) . . . yes
O24 Al8 O33 110(3) 2_564 . . yes
O24 Al8 O35 103(3) 2_564 . . yes
O20 Al9 O36 90(2) . . . yes
O20 Al9 O23 87(2) . . 2_564 yes
O20 Al9 O29 83.0(17) . . 2_564 yes
O20 Al9 O31 89(2) . . 2_564 yes
O20 Al9 O34 170(2) . . 2_564 yes
O23 Al9 O36 85(2) 2_564 . . yes
O29 Al9 O36 90.1(18) 2_564 . . yes
O31 Al9 O36 178(2) 2_564 . . yes
O34 Al9 O36 81.7(19) 2_564 . . yes
O23 Al9 O29 169(2) 2_564 . 2_564 yes
O23 Al9 O31 96(2) 2_564 . 2_564 yes
O23 Al9 O34 98(2) 2_564 . 2_564 yes
O29 Al9 O31 88.7(19) 2_564 . 2_564 yes
O29 Al9 O34 91.0(19) 2_564 . 2_564 yes
O31 Al9 O34 100(2) 2_564 . 2_564 yes
O25 Al10 O26 90(2) . . . yes
O25 Al10 O27 103(2) . . . yes
O12 Al10 O25 86(2) 3_445 . . yes
O17 Al10 O25 90(2) 3_445 . . yes
La1 Al10 O25 130(2) 4_454 . . yes
O8 Al10 O25 159(2) 4_454 . . yes
O26 Al10 O27 97(2) . . . yes
O12 Al10 O26 165(3) 3_445 . . yes
O17 Al10 O26 83(2) 3_445 . . yes
La1 Al10 O26 132(2) 4_454 . . yes
O8 Al10 O26 88(2) 4_454 . . yes
O12 Al10 O27 98(2) 3_445 . . yes
O17 Al10 O27 167(3) 3_445 . . yes
La1 Al10 O27 53.6(14) 4_454 . . yes
O8 Al10 O27 98(2) 4_454 . . yes
O12 Al10 O17 82.8(19) 3_445 . 3_445 yes
La1 Al10 O12 59.6(13) 4_454 . 3_445 yes
O8 Al10 O12 91(2) 4_454 . 3_445 yes
La1 Al10 O17 117.6(19) 4_454 . 3_445 yes
O8 Al10 O17 69.0(17) 4_454 . 3_445 yes
La1 Al10 O8 64.3(13) 4_454 . 4_454 yes
O7 Al11 O11 83(2) . . . yes
O7 Al11 O22 85(2) . . . yes
O7 Al11 O31 173(3) . . . yes
O7 Al11 O24 81(2) . . 2_564 yes
O7 Al11 O15 87(2) . . 2_565 yes
O11 Al11 O22 163(3) . . . yes
O11 Al11 O31 97(2) . . . yes
O11 Al11 O24 95(2) . . 2_564 yes
O11 Al11 O15 78(2) . . 2_565 yes
O22 Al11 O31 93(2) . . . yes
O22 Al11 O24 96(2) . . 2_564 yes
O15 Al11 O22 89(2) 2_565 . . yes
O24 Al11 O31 106(2) 2_564 . . yes
O15 Al11 O31 86(2) 2_565 . . yes
O15 Al11 O24 168(3) 2_565 . 2_564 yes
Al8 Al12 O22 86(2) . . . yes
Al8 Al12 O33 39.4(16) . . . yes
Al8 Al12 O34 98(2) . . . yes
Al8 Al12 O35 136(2) . . 2_555 yes
O22 Al12 O33 98(2) . . . yes
O22 Al12 O34 118(3) . . . yes
O22 Al12 O35 101(2) . . 2_555 yes
O33 Al12 O34 124(3) . . . yes
O33 Al12 O35 97(2) . . 2_555 yes
O34 Al12 O35 115(3) . . 2_555 yes
Al15 Al13 O26 91(2) . . . yes
Al15 Al13 O28 104(2) . . . yes
Al15 Al13 O30 46.5(18) . . . yes
Al15 Al13 O32 140(2) . . 2_564 yes
Al15 Al13 O18 51(2) . . 4_454 yes
Ti5 Al13 Al15 72(2) 4_464 . . yes
Al1 Al13 Al15 127(2) 4_464 . . yes
Al15 Al13 O4 137(2) . . 4_464 yes
O26 Al13 O28 166(2) . . . yes
O26 Al13 O30 95(2) . . . yes
O26 Al13 O32 85.6(19) . . 2_564 yes
O18 Al13 O26 94(2) 4_454 . . yes
Ti5 Al13 O26 143(3) 4_464 . . yes
Al1 Al13 O26 127(2) 4_464 . . yes
O4 Al13 O26 84(2) 4_464 . . yes
O28 Al13 O30 94(2) . . . yes
O28 Al13 O32 83.1(17) . . 2_564 yes
O18 Al13 O28 95(2) 4_454 . . yes
Ti5 Al13 O28 45.8(18) 4_464 . . yes
Al1 Al13 O28 43.6(15) 4_464 . . yes
O4 Al13 O28 85.8(18) 4_464 . . yes
O30 Al13 O32 94(2) . . 2_564 yes
O18 Al13 O30 97(2) 4_454 . . yes
Ti5 Al13 O30 95(2) 4_464 . . yes
Al1 Al13 O30 138(2) 4_464 . . yes
O4 Al13 O30 177(3) 4_464 . . yes
O18 Al13 O32 169(3) 4_454 . 2_564 yes
Ti5 Al13 O32 129(2) 4_464 . 2_564 yes
Al1 Al13 O32 85.5(17) 4_464 . 2_564 yes
O4 Al13 O32 82.3(18) 4_464 . 2_564 yes
Ti5 Al13 O18 50(2) 4_464 . 4_454 yes
Al1 Al13 O18 86(2) 4_464 . 4_454 yes
O4 Al13 O18 86(2) 4_464 . 4_454 yes
Ti5 Al13 Al1 55(2) 4_464 . 4_464 yes
Ti5 Al13 O4 87(2) 4_464 . 4_464 yes
Al1 Al13 O4 42.7(15) 4_464 . 4_464 yes
O36 Al14 O37 78.9(19) . . . yes
O27 Al14 O36 149(2) 1_565 . . yes
O33 Al14 O36 66.9(15) 1_565 . . yes
O34 Al14 O36 75.4(17) 2_564 . . yes
La1 Al14 O36 153.9(18) 4_464 . . yes
O5 Al14 O36 100(2) 4_464 . . yes
O27 Al14 O37 107(2) 1_565 . . yes
O33 Al14 O37 76.2(17) 1_565 . . yes
O34 Al14 O37 148(2) 2_564 . . yes
La1 Al14 O37 102.5(17) 4_464 . . yes
O5 Al14 O37 108(2) 4_464 . . yes
O27 Al14 O33 84.6(16) 1_565 . 1_565 yes
O27 Al14 O34 86.5(18) 1_565 . 2_564 yes
La1 Al14 O27 56.2(13) 4_464 . 1_565 yes
O5 Al14 O27 107(2) 4_464 . 1_565 yes
O33 Al14 O34 76.9(15) 1_565 . 2_564 yes
La1 Al14 O33 139.1(15) 4_464 . 1_565 yes
O5 Al14 O33 166(2) 4_464 . 1_565 yes
La1 Al14 O34 108.8(16) 4_464 . 2_564 yes
O5 Al14 O34 95(2) 4_464 . 2_564 yes
La1 Al14 O5 54.5(16) 4_464 . 4_464 yes
Al13 Al15 O25 102(3) . . . yes
Al13 Al15 O29 85(2) . . . yes
Al13 Al15 O30 49.0(19) . . . yes
Al13 Al15 O34 143(3) . . . yes
Al13 Al15 O5 136(3) . . 3_445 yes
Al13 Al15 O18 44.6(19) . . 4_454 yes
O25 Al15 O29 167(3) . . . yes
O25 Al15 O30 106(3) . . . yes
O25 Al15 O34 95(3) . . . yes
O5 Al15 O25 84(2) 3_445 . . yes
O18 Al15 O25 99(3) 4_454 . . yes
O29 Al15 O30 87(2) . . . yes
O29 Al15 O34 85(2) . . . yes
O5 Al15 O29 83(2) 3_445 . . yes
O18 Al15 O29 79(3) 4_454 . . yes
O30 Al15 O34 95(3) . . . yes
O5 Al15 O30 168(3) 3_445 . . yes
O18 Al15 O30 93(3) 4_454 . . yes
O5 Al15 O34 78(2) 3_445 . . yes
O18 Al15 O34 161(4) 4_454 . . yes
O5 Al15 O18 91(2) 3_445 . 4_454 yes
Ti1 O1 Al4 90(3) . . . yes
Ti1 O1 Al6 79(3) . . . yes
Ti1 O1 Al7 128(3) . . 2_575 yes
Al4 O1 Al6 104(3) . . . yes
Al4 O1 Al7 118(3) . . 2_575 yes
Al6 O1 Al7 128(3) . . 2_575 yes
La1 O2 Ti1 86.6(14) . . . yes
La1 O2 Al3 98(2) . . . yes
La1 O2 Al6 124.0(17) . . 2_574 yes
Ti1 O2 Al3 119(2) . . . yes
Ti1 O2 Al6 89.7(19) . . 2_574 yes
Al3 O2 Al6 132(3) . . 2_574 yes
Ti1 O3 Ti5 142(3) . . . yes
Ti1 O3 Al1 84(2) . . . yes
Ti1 O3 Al6 84(2) . . . yes
Ti1 O3 Ti4 138(3) . . 4_565 yes
Ti1 O3 Al2 84(2) . . 4_565 yes
Ti5 O3 Al1 83(3) . . . yes
Ti5 O3 Al6 77(3) . . . yes
Ti4 O3 Ti5 78(3) 4_565 . . yes
Ti5 O3 Al2 130(3) . . 4_565 yes
Al1 O3 Al6 129(3) . . . yes
Ti4 O3 Al1 93(3) 4_565 . . yes
Al1 O3 Al2 133(2) . . 4_565 yes
Ti4 O3 Al6 127(3) 4_565 . . yes
Al2 O3 Al6 95(2) 4_565 . . yes
Ti4 O3 Al2 68(3) 4_565 . 4_565 yes
Ti1 O4 Al1 73(2) . . . yes
Ti1 O4 Ti5 147(3) . . 2_574 yes
Ti1 O4 Al6 107(2) . . 2_574 yes
Ti1 O4 Al13 119(2) . . 4_565 yes
Ti5 O4 Al1 91(3) 2_574 . . yes
Al1 O4 Al6 137(3) . . 2_574 yes
Al1 O4 Al13 82(2) . . 4_565 yes
Ti5 O4 Al6 66(3) 2_574 . 2_574 yes
Ti5 O4 Al13 86(2) 2_574 . 4_565 yes
Al6 O4 Al13 128(3) 2_574 . 4_565 yes
La1 O5 Ti1 96.0(16) . . . yes
La1 O5 Al1 160.0(19) . . . yes
La1 O5 Al15 96.0(17) . . 3_555 yes
La1 O5 Al14 95.8(18) . . 4_565 yes
Ti1 O5 Al1 65.8(18) . . . yes
Ti1 O5 Al15 139(2) . . 3_555 yes
Ti1 O5 Al14 123(2) . . 4_565 yes
Al1 O5 Al15 93(2) . . 3_555 yes
Al1 O5 Al14 101(2) . . 4_565 yes
Al14 O5 Al15 94(2) 4_565 . 3_555 yes
La1 O6 Ti1 99(2) . . . yes
La1 O6 Al4 125(2) . . . yes
La1 O6 Ti2 93.9(19) . . 2_565 yes
La1 O6 Al2 126(2) . . 4_565 yes
Ti1 O6 Al4 73(2) . . . yes
Ti1 O6 Ti2 167(3) . . 2_565 yes
Ti1 O6 Al2 88(2) . . 4_565 yes
Ti2 O6 Al4 98(2) 2_565 . . yes
Al2 O6 Al4 108(2) 4_565 . . yes
Ti2 O6 Al2 85(2) 2_565 . 4_565 yes
Al3 O7 Al11 118(2) 1_545 . . yes
Al4 O7 Al11 95(2) 2_564 . . yes
Al5 O7 Al11 97(2) 2_564 . . yes
Al3 O7 Al4 126(2) 1_545 . 2_564 yes
Al3 O7 Al5 129(3) 1_545 . 2_564 yes
Al4 O7 Al5 84(2) 2_564 . 2_564 yes
La1 O8 Ti2 81(2) . . . yes
La1 O8 Al2 119.1(15) . . 3_545 yes
La1 O8 Al10 77.7(14) . . 4_555 yes
Ti2 O8 Al2 98(3) . . 3_545 yes
Ti2 O8 Al10 158(3) . . 4_555 yes
Al2 O8 Al10 89(2) 3_545 . 4_555 yes
La1 O9 La2 96.9(10) 2_564 . . yes
La2 O9 La2 166.4(14) . . 2_564 yes
La2 O9 Ti2 92(2) . . 2_564 yes
La2 O9 Ti3 93(2) . . 2_564 yes
La2 O9 La3 86.7(11) . . 3_454 yes
La1 O9 La2 94.2(9) 2_564 . 2_564 yes
La1 O9 Ti2 84(2) 2_564 . 2_564 yes
La1 O9 Ti3 97(2) 2_564 . 2_564 yes
La1 O9 La3 176.3(14) 2_564 . 3_454 yes
La2 O9 Ti2 97(2) 2_564 . 2_564 yes
La2 O9 Ti3 78(2) 2_564 . 2_564 yes
La2 O9 La3 82.2(12) 2_564 . 3_454 yes
Ti2 O9 Ti3 175(3) 2_564 . 2_564 yes
La3 O9 Ti2 95(2) 3_454 . 2_564 yes
La3 O9 Ti3 83(2) 3_454 . 2_564 yes
La1 O10 Ti3 94(2) . . . yes
La1 O10 La2 93.3(12) . . 2_565 yes
La1 O10 Ti2 92(2) . . 2_565 yes
La1 O10 La3 174.1(15) . . 3_455 yes
La2 O10 Ti3 92(2) 2_565 . . yes
Ti2 O10 Ti3 173(3) 2_565 . . yes
La3 O10 Ti3 88(2) 3_455 . . yes
La2 O10 Ti2 83.3(19) 2_565 . 2_565 yes
La2 O10 La3 81.1(11) 2_565 . 3_455 yes
La3 O10 Ti2 86(2) 3_455 . 2_565 yes
Ti2 O11 Al11 160(3) . . . yes
Ti2 O11 Al4 100(2) . . 2_564 yes
La2 O11 Ti2 82.5(19) 2_565 . . yes
La3 O11 Ti2 81(2) 4_454 . . yes
Al4 O11 Al11 98(2) 2_564 . . yes
La2 O11 Al11 85.2(17) 2_565 . . yes
La3 O11 Al11 82.0(18) 4_454 . . yes
La2 O11 Al4 150.9(18) 2_565 . 2_564 yes
La3 O11 Al4 126.1(18) 4_454 . 2_564 yes
La2 O11 La3 83.0(12) 2_565 . 4_454 yes
La1 O12 Ti2 78.6(19) . . . yes
La1 O12 La1 174.5(12) . . 2_564 yes
La1 O12 Al10 95.7(15) . . 3_555 yes
La1 O12 Ti2 102.1(19) 2_564 . . yes
Ti2 O12 Al10 173(3) . . 3_555 yes
La1 O12 Al10 83.3(16) 2_564 . 3_555 yes
Al3 O13 Al4 134(3) . . . yes
Al3 O13 Al5 123(2) . . . yes
Al4 O13 Al5 83(2) . . . yes
La1 O14 La2 98.5(10) . . . yes
La1 O14 Ti3 101(2) . . . yes
La1 O14 Al3 91.7(17) . . . yes
La2 O14 Ti3 92(2) . . . yes
La2 O14 Al3 155(2) . . . yes
Ti3 O14 Al3 109(3) . . . yes
La2 O15 Al7 98.9(19) . . . yes
La2 O15 Al11 92.6(17) . . 2_564 yes
La2 O15 Al5 125(2) . . 2_574 yes
Al7 O15 Al11 136(2) . . 2_564 yes
Al5 O15 Al7 108(2) 2_574 . . yes
Al5 O15 Al11 100(2) 2_574 . 2_564 yes
Al4 O16 Al7 130(2) 1_554 . . yes
Al6 O16 Al7 120(3) 1_554 . . yes
Al2 O16 Al7 123(2) 4_564 . . yes
Al4 O16 Al6 89(2) 1_554 . 1_554 yes
Al2 O16 Al4 96(2) 4_564 . 1_554 yes
Al2 O16 Al6 87(2) 4_564 . 1_554 yes
La2 O17 Al7 95.8(18) . . . yes
La2 O17 Al10 107.9(17) . . 3_555 yes
Al7 O17 Al10 140(2) . . 3_555 yes
Ti5 O18 Al6 67(3) 1_545 . 1_545 yes
Ti5 O18 Al13 93(3) 1_545 . 4_555 yes
Ti5 O18 Al15 99(3) 1_545 . 4_555 yes
Al6 O18 Al13 138(3) 1_545 . 4_555 yes
Al6 O18 Al15 133(3) 1_545 . 4_555 yes
Al13 O18 Al15 84(2) 4_555 . 4_555 yes
La3 O19 Ti3 96(3) 3_455 . . yes
La2 O20 Ti3 109(3) . . . yes
La2 O20 Al9 99.1(19) . . . yes
La2 O20 La3 97.2(15) . . 4_454 yes
Ti3 O20 Al9 119(3) . . . yes
La3 O20 Ti3 98(3) 4_454 . . yes
La3 O20 Al9 131.2(19) 4_454 . . yes
La2 O21 Ti3 112(2) 2_565 . . yes
La3 O21 Ti3 88(2) 3_455 . . yes
La3 O21 Ti3 90(2) 4_454 . . yes
La2 O21 La3 87.9(12) 2_565 . 3_455 yes
La2 O21 La3 99.4(13) 2_565 . 4_454 yes
La3 O21 La3 172.7(15) 3_455 . 4_454 yes
Al11 O22 Al12 118(3) . . . yes
Al5 O22 Al11 91(2) 1_545 . . yes
Al5 O22 Al12 122(3) 1_545 . . yes
Al5 O23 Al9 132(3) 1_545 . 2_565 yes
Al5 O24 Al8 128(3) . . 2_565 yes
Al5 O24 Al11 93(2) . . 2_565 yes
La3 O24 Al5 137.3(19) 3_455 . . yes
Al8 O24 Al11 115(3) 2_565 . 2_565 yes
La3 O24 Al8 90(2) 3_455 . 2_565 yes
La3 O24 Al11 85.7(19) 3_455 . 2_565 yes
Al10 O25 Al15 126(3) . . . yes
La1 O25 Al10 99.8(15) 3_445 . . yes
La1 O25 Al15 112(2) 3_445 . . yes
Al10 O26 Al13 131(3) . . . yes
Ti4 O26 Al10 128(3) 2_564 . . yes
Al2 O26 Al10 93(2) 2_564 . . yes
Ti4 O26 Al13 89(3) 2_564 . . yes
Al2 O26 Al13 135(2) 2_564 . . yes
Ti4 O26 Al2 64(3) 2_564 . 2_564 yes
Al10 O27 Al14 124(2) . . 1_545 yes
La1 O27 Al10 92.2(18) 4_454 . . yes
La1 O27 Al14 86.7(14) 4_454 . 1_545 yes
La3 O28 Al13 91.0(17) 4_454 . . yes
Ti5 O28 Al13 86(3) 4_464 . . yes
Al1 O28 Al13 85(2) 4_464 . . yes
La3 O28 Ti5 134(3) 4_454 . 4_464 yes
La3 O28 Al1 143(2) 4_454 . 4_464 yes
Ti5 O28 Al1 82(3) 4_464 . 4_464 yes
Al9 O29 Al15 77.6(18) 2_565 . . yes
Al1 O29 Al15 90(2) 3_445 . . yes
Ti5 O29 Al15 91(3) 4_464 . . yes
Al1 O29 Al9 89.6(19) 3_445 . 2_565 yes
Ti5 O29 Al9 168(3) 4_464 . 2_565 yes
Ti5 O29 Al1 95(3) 4_464 . 3_445 yes
Al8 O30 Al13 124(3) . . . yes
Al8 O30 Al15 122(3) . . . yes
La3 O30 Al8 92(2) 4_454 . . yes
Al13 O30 Al15 85(3) . . . yes
La3 O30 Al13 90.2(16) 4_454 . . yes
La3 O30 Al15 142(3) 4_454 . . yes
La2 O31 Al11 99.5(19) 2_565 . . yes
Al9 O31 Al11 131(2) 2_565 . . yes
La3 O31 Al11 84.9(17) 4_454 . . yes
La2 O31 Al9 99.7(18) 2_565 . 2_565 yes
La2 O31 La3 93.2(12) 2_565 . 4_454 yes
La3 O31 Al9 137.6(19) 4_454 . 2_565 yes
Ti4 O32 Al13 91(3) . . 2_565 yes
La3 O32 Ti4 135(3) 3_455 . . yes
Ti4 O32 Ti5 91(4) . . 4_464 yes
La3 O32 Al13 80.2(14) 3_455 . 2_565 yes
Ti5 O32 Al13 97(3) 4_464 . 2_565 yes
La3 O32 Ti5 134(3) 3_455 . 4_464 yes
Al8 O33 Al12 101(2) . . . yes
Al8 O33 Al14 121(2) . . 1_545 yes
Al12 O33 Al14 133(2) . . 1_545 yes
Al12 O34 Al15 110(3) . . . yes
Al9 O34 Al12 114(2) 2_565 . . yes
Al12 O34 Al14 126(2) . . 2_565 yes
Al9 O34 Al15 104(2) 2_565 . . yes
Al14 O34 Al15 90(2) 2_565 . . yes
Al9 O34 Al14 108(2) 2_565 . 2_565 yes
Al8 O35 Al12 110(3) . . 2_554 yes
Ti4 O35 Al8 121(3) 2_564 . . yes
Ti4 O35 Al12 130(3) 2_564 . 2_554 yes
Ti4 O36 Al9 174(3) . . . yes
Ti4 O36 Al14 89(3) . . . yes
Ti4 O36 Al1 85(3) . . 4_464 yes
Al9 O36 Al14 94(2) . . . yes
Al1 O36 Al9 90(2) 4_464 . . yes
Al1 O36 Al14 78.8(19) 4_464 . . yes
Ti4 O37 Al2 78(3) . . . yes
Ti4 O37 Al14 98(3) . . . yes
Al2 O37 Al14 119(2) . . . yes

loop_
_geom_bond_atom_site_label_1
_geom_bond_atom_site_label_2
_geom_bond_distance
_geom_bond_site_symmetry_1
_geom_bond_site_symmetry_2
_geom_bond_publ_flag
La1 Ti2 3.15(6) . . yes
La1 O2 2.78(4) . . yes
La1 O5 2.52(3) . . yes
La1 O6 2.84(4) . . yes
La1 O8 2.93(3) . . yes
La1 O10 2.94(4) . . yes
La1 O12 2.85(3) . . yes
La1 O14 2.93(3) . . yes
La1 O9 2.82(3) . 2_565 yes
La1 O12 2.76(3) . 2_565 yes
La1 O25 2.58(3) . 3_555 yes
La1 Al10 3.18(5) . 4_555 yes
La2 Ti3 3.24(7) . . yes
La2 O9 2.88(4) . . yes
La2 O14 2.51(4) . . yes
La2 O15 2.62(3) . . yes
La2 O17 2.75(4) . . yes
La2 O20 2.23(4) . . yes
La2 O10 2.93(4) . 2_564 yes
La2 O11 2.91(4) . 2_564 yes
La2 O21 2.43(4) . 2_564 yes
La2 O31 2.48(4) . 2_564 yes
La2 O9 2.81(4) . 2_565 yes
La2 La3 3.67(3) . 4_454 yes
La3 O10 2.71(5) . 3_545 yes
La3 O19 2.86(5) . 3_545 yes
La3 O21 2.84(4) . 3_545 yes
La3 O24 2.86(3) . 3_545 yes
La3 O32 2.84(5) . 3_545 yes
La3 O9 2.77(4) . 3_546 yes
La3 O11 2.94(4) . 4_555 yes
La3 O20 2.65(4) . 4_555 yes
Ti1 Al1 2.37(6) . . yes
Ti1 Al4 2.28(6) . . yes
Ti1 Al6 2.29(6) . . yes
Ti1 O1 1.61(5) . . yes
Ti1 O2 2.37(5) . . yes
Ti1 O3 1.67(5) . . yes
Ti1 O4 2.16(5) . . yes
Ti1 O5 2.23(5) . . yes
Ti1 O6 1.71(6) . . yes
Ti2 O8 1.72(7) . . yes
Ti2 O11 2.15(7) . . yes
Ti2 O12 2.02(7) . . yes
Ti2 O6 2.26(7) . 2_564 yes
Ti2 O10 2.22(7) . 2_564 yes
Ti2 O9 1.70(7) . 2_565 yes
Ti2 Al2 2.80(8) . 3_545 yes
Ti3 O10 2.25(8) . . yes
Ti3 O14 1.97(8) . . yes
Ti3 O19 1.68(8) . . yes
Ti3 O20 1.73(8) . . yes
Ti3 O21 2.08(8) . . yes
Ti3 O9 2.25(8) . 2_565 yes
Ti4 Al2 2.24(10) . . yes
Ti4 O32 1.79(9) . . yes
Ti4 O36 1.84(9) . . yes
Ti4 O37 1.86(9) . . yes
Ti4 O26 2.19(9) . 2_565 yes
Ti4 O35 2.02(9) . 2_565 yes
Ti4 Ti5 2.49(12) . 4_464 yes
Ti4 O3 2.05(9) . 4_464 yes
Ti5 Al1 2.48(9) . . yes
Ti5 Al6 2.28(8) . . yes
Ti5 O3 1.89(8) . . yes
Ti5 O18 2.09(8) . 1_565 yes
Ti5 O4 2.26(8) . 2_575 yes
Ti5 Al13 2.74(8) . 4_565 yes
Ti5 O28 1.97(8) . 4_565 yes
Ti5 O29 1.75(8) . 4_565 yes
Al1 O3 1.86(5) . . yes
Al1 O4 1.78(6) . . yes
Al1 O5 2.13(5) . . yes
Al1 O29 2.16(6) . 3_555 yes
Al1 Al13 2.60(5) . 4_565 yes
Al1 O28 1.80(5) . 4_565 yes
Al1 O36 2.32(6) . 4_565 yes
Al2 O37 1.71(5) . . yes
Al2 O26 2.02(5) . 2_565 yes
Al2 O8 1.98(5) . 3_455 yes
Al2 O3 1.99(4) . 4_464 yes
Al2 O6 1.84(6) . 4_464 yes
Al2 O16 2.13(5) . 4_465 yes
Al3 O2 1.72(5) . . yes
Al3 O13 1.63(5) . . yes
Al3 O14 1.74(5) . . yes
Al3 O7 1.69(5) . 1_565 yes
Al4 Al5 2.37(6) . . yes
Al4 O1 1.60(5) . . yes
Al4 O6 2.06(5) . . yes
Al4 O13 1.65(5) . . yes
Al4 O16 2.11(5) . 1_556 yes
Al4 O7 1.96(5) . 2_565 yes
Al4 O11 2.13(5) . 2_565 yes
Al5 O13 1.92(5) . . yes
Al5 O24 2.06(5) . . yes
Al5 O22 2.23(5) . 1_565 yes
Al5 O23 1.98(5) . 1_565 yes
Al5 O7 1.58(5) . 2_565 yes
Al5 O15 1.95(5) . 2_575 yes
Al6 O1 1.96(6) . . yes
Al6 O3 1.76(6) . . yes
Al6 O16 1.90(6) . 1_556 yes
Al6 O18 2.06(6) . 1_565 yes
Al6 O2 2.25(6) . 2_575 yes
Al6 O4 1.88(6) . 2_575 yes
Al7 O15 1.82(5) . . yes
Al7 O16 1.80(5) . . yes
Al7 O17 1.77(5) . . yes
Al7 O1 1.73(5) . 2_574 yes
Al8 O30 1.74(6) . . yes
Al8 O33 1.74(6) . . yes
Al8 O35 1.78(6) . . yes
Al8 O24 1.76(5) . 2_564 yes
Al8 Al12 2.69(6) . . yes
Al9 O36 2.16(5) . . yes
Al9 O23 1.81(5) . 2_564 yes
Al9 O20 2.08(5) . . yes
Al9 O31 1.77(5) . 2_564 yes
Al9 O34 1.82(4) . 2_564 yes
Al9 O29 2.32(5) . 2_564 yes
Al10 O25 2.10(5) . . yes
Al10 O26 1.84(5) . . yes
Al10 O12 1.93(5) . 3_445 yes
Al10 O17 1.92(5) . 3_445 yes
Al10 O27 1.79(5) . . yes
Al10 O8 2.00(5) . 4_454 yes
Al11 O11 1.86(5) . . yes
Al11 O22 1.91(5) . . yes
Al11 O7 2.13(5) . . yes
Al11 O24 1.78(5) . 2_564 yes
Al11 O15 1.93(5) . 2_565 yes
Al11 O31 1.84(5) . . yes
Al12 O22 1.70(5) . . yes
Al12 O33 1.75(5) . . yes
Al12 O34 1.64(4) . . yes
Al12 O35 1.73(4) . 2_555 yes
Al13 Al15 2.38(7) . . yes
Al13 O26 2.00(5) . . yes
Al13 O28 2.05(5) . . yes
Al13 O30 1.80(5) . . yes
Al13 O32 2.30(5) . 2_564 yes
Al13 O18 1.68(5) . 4_454 yes
Al13 O4 2.17(5) . 4_464 yes
Al14 O36 2.18(5) . . yes
Al14 O37 1.88(5) . . yes
Al14 O27 1.86(4) . 1_565 yes
Al14 O33 2.38(4) . 1_565 yes
Al14 O34 2.09(5) . 2_564 yes
Al14 O5 1.51(4) . 4_464 yes
Al15 O25 1.71(7) . . yes
Al15 O29 2.41(7) . . yes
Al15 O30 1.73(6) . . yes
Al15 O34 1.96(6) . . yes
Al15 O5 2.31(6) . 3_445 yes
Al15 O18 1.86(7) . 4_454 yes
